data_4076556
loop_
_publ_author_name
'Voss, Tanja'
'Mahdi, Tayseer'
'Otten, Edwin'
'Fr\"ohlich, Roland'
'Kehr, Gerald'
'Stephan, Douglas W.'
'Erker, Gerhard'

_publ_section_title
;
 Frustrated Lewis Pair Behavior of Intermolecular Amine/B(C6F5)3Pairs
;
_journal_issue 6
_journal_name_full Organometallics
_journal_page_first 2367
_journal_paper_doi 10.1021/om300017u
_journal_volume 31
_journal_year 2012
_chemical_formula_sum 'C34 H27 B F15 N O2 Si'
_chemical_formula_weight 805.47
_chemical_name_systematic
; 
 ? 
;
_space_group_IT_number 2
_symmetry_cell_setting triclinic
_symmetry_space_group_name_Hall '-P 1'
_symmetry_space_group_name_H-M 'P -1'
_atom_sites_solution_hydrogens geom
_atom_sites_solution_primary direct
_atom_sites_solution_secondary difmap
_audit_creation_method SHELXL-97
_cell_angle_alpha 88.808(4)
_cell_angle_beta 80.396(5)
_cell_angle_gamma 69.131(4)
_cell_formula_units_Z 2
_cell_length_a 10.0980(8)
_cell_length_b 11.9201(9)
_cell_length_c 15.5418(13)
_cell_measurement_reflns_used 4084
_cell_measurement_temperature 150(2)
_cell_measurement_theta_max 24.75
_cell_measurement_theta_min 2.22
_cell_volume 1722.0(2)
_computing_cell_refinement 'Bruker SMART'
_computing_data_collection 'Bruker SMART'
_computing_data_reduction 'Bruker SAINT'
_computing_molecular_graphics 'Bruker SHELXTL'
_computing_publication_material 'Bruker SHELXTL'
_computing_structure_refinement 'SHELXL-97 (Sheldrick, 1997)'
_computing_structure_solution 'SHELXS-97 (Sheldrick, 1990)'
_diffrn_ambient_temperature 150(2)
_diffrn_measured_fraction_theta_full 0.999
_diffrn_measured_fraction_theta_max 0.999
_diffrn_measurement_device_type 'CCD area detector'
_diffrn_measurement_method 'phi and omega scans'
_diffrn_radiation_monochromator graphite
_diffrn_radiation_source 'fine-focus sealed tube'
_diffrn_radiation_type MoK\a
_diffrn_radiation_wavelength 0.71073
_diffrn_reflns_av_R_equivalents 0.0526
_diffrn_reflns_av_sigmaI/netI 0.0591
_diffrn_reflns_limit_h_max 11
_diffrn_reflns_limit_h_min -12
_diffrn_reflns_limit_k_max 14
_diffrn_reflns_limit_k_min -14
_diffrn_reflns_limit_l_max 18
_diffrn_reflns_limit_l_min -17
_diffrn_reflns_number 24886
_diffrn_reflns_theta_full 25.00
_diffrn_reflns_theta_max 25.00
_diffrn_reflns_theta_min 1.83
_exptl_absorpt_coefficient_mu 0.184
_exptl_absorpt_correction_T_max 0.7456
_exptl_absorpt_correction_T_min 0.3279
_exptl_absorpt_correction_type multi-scan
_exptl_absorpt_process_details SADABS
_exptl_crystal_colour colourless
_exptl_crystal_density_diffrn 1.553
_exptl_crystal_density_method 'not measured'
_exptl_crystal_description block
_exptl_crystal_F_000 816
_exptl_crystal_size_max 0.22
_exptl_crystal_size_mid 0.17
_exptl_crystal_size_min 0.15
_refine_diff_density_max 0.277
_refine_diff_density_min -0.330
_refine_diff_density_rms 0.060
_refine_ls_extinction_method none
_refine_ls_goodness_of_fit_ref 1.012
_refine_ls_hydrogen_treatment constr
_refine_ls_matrix_type full
_refine_ls_number_parameters 487
_refine_ls_number_reflns 6044
_refine_ls_number_restraints 0
_refine_ls_restrained_S_all 1.012
_refine_ls_R_factor_all 0.0785
_refine_ls_R_factor_gt 0.0423
_refine_ls_shift/su_max 0.001
_refine_ls_shift/su_mean 0.000
_refine_ls_structure_factor_coef Fsqd
_refine_ls_weighting_details 'calc w=1/[\s^2^(Fo^2^)+(0.0493P)^2^+0.4346P] where P=(Fo^2^+2Fc^2^)/3'
_refine_ls_weighting_scheme calc
_refine_ls_wR_factor_gt 0.0911
_refine_ls_wR_factor_ref 0.1082
_reflns_number_gt 4109
_reflns_number_total 6044
_reflns_threshold_expression >2sigma(I)
_cod_data_source_file om300017u_si_003.cif
_cod_data_source_block tm017_0m
_cod_depositor_comments
;
The following automatic conversions were performed:

'_symmetry_cell_setting' value 'Triclinic' changed to 'triclinic'
according to /home/saulius/struct/CIF-dictionaries/cif_core.dic
dictionary named 'cif_core.dic' version 2.4.1 from 2010-06-29.

Automatic conversion script
Id: cif_fix_values 1715 2011-07-08 13:25:40Z adriana 
;
_cod_original_sg_symbol_H-M P-1
_cod_database_code 4076556

loop_
_symmetry_equiv_pos_as_xyz
'x, y, z'
'-x, -y, -z'

loop_
_atom_site_label
_atom_site_type_symbol
_atom_site_fract_x
_atom_site_fract_y
_atom_site_fract_z
_atom_site_U_iso_or_equiv
_atom_site_adp_type
_atom_site_occupancy
_atom_site_symmetry_multiplicity
_atom_site_calc_flag
_atom_site_refinement_flags
Si1 Si 0.69884(8) 0.17759(6) 0.39769(5) 0.02253(19) Uani 1 1 d .
O1 O 0.79675(17) 0.16136(14) 0.29504(11) 0.0206(4) Uani 1 1 d .
O2 O 1.01176(17) 0.13783(14) 0.21549(11) 0.0210(4) Uani 1 1 d .
B1 B 0.9935(3) 0.2711(2) 0.19750(19) 0.0205(7) Uani 1 1 d .
N1 N 0.9490(2) -0.02331(16) 0.23584(13) 0.0191(5) Uani 1 1 d .
F1 F 1.02382(16) 0.17967(13) 0.38159(9) 0.0313(4) Uani 1 1 d .
F2 F 1.10714(19) 0.27944(15) 0.50263(10) 0.0429(4) Uani 1 1 d .
F3 F 1.17796(18) 0.47746(15) 0.46996(10) 0.0437(5) Uani 1 1 d .
F4 F 1.14887(18) 0.58232(13) 0.31361(11) 0.0412(4) Uani 1 1 d .
F5 F 1.05427(17) 0.48947(12) 0.19193(10) 0.0339(4) Uani 1 1 d .
F6 F 0.76381(15) 0.50563(12) 0.28295(10) 0.0308(4) Uani 1 1 d .
F7 F 0.50296(17) 0.60600(13) 0.24425(12) 0.0437(4) Uani 1 1 d .
F8 F 0.41731(17) 0.50658(16) 0.11771(13) 0.0519(5) Uani 1 1 d .
F9 F 0.60111(17) 0.29738(15) 0.03297(11) 0.0429(4) Uani 1 1 d .
F10 F 0.86237(16) 0.18943(13) 0.07437(10) 0.0330(4) Uani 1 1 d .
F11 F 0.97610(15) 0.38880(13) 0.01999(9) 0.0303(4) Uani 1 1 d .
F12 F 1.19830(17) 0.36058(14) -0.10621(10) 0.0386(4) Uani 1 1 d .
F13 F 1.46870(16) 0.21677(15) -0.08668(10) 0.0384(4) Uani 1 1 d .
F14 F 1.50946(15) 0.09181(14) 0.06213(10) 0.0360(4) Uani 1 1 d .
F15 F 1.28896(15) 0.11844(13) 0.19024(10) 0.0313(4) Uani 1 1 d .
C1 C 0.8362(3) -0.0735(2) 0.25608(16) 0.0204(6) Uani 1 1 d .
C2 C 0.8472(3) -0.1624(2) 0.31513(17) 0.0242(6) Uani 1 1 d .
H1A H 0.9258 -0.1881 0.3460 0.029 Uiso 1 1 calc R
C3 C 0.7430(3) -0.2142(2) 0.32945(18) 0.0329(7) Uani 1 1 d .
H2A H 0.7502 -0.2761 0.3699 0.040 Uiso 1 1 calc R
C4 C 0.6282(3) -0.1755(2) 0.28468(19) 0.0330(7) Uani 1 1 d .
H3A H 0.5568 -0.2112 0.2943 0.040 Uiso 1 1 calc R
C5 C 0.6170(3) -0.0856(2) 0.22629(19) 0.0337(7) Uani 1 1 d .
H13A H 0.5367 -0.0580 0.1968 0.040 Uiso 1 1 calc R
C6 C 0.7225(3) -0.0352(2) 0.21040(17) 0.0262(6) Uani 1 1 d .
H5A H 0.7169 0.0249 0.1686 0.031 Uiso 1 1 calc R
C7 C 1.0947(3) -0.0994(2) 0.18673(18) 0.0282(7) Uani 1 1 d .
H8A H 1.1266 -0.0484 0.1421 0.034 Uiso 1 1 calc R
C8 C 1.0883(3) -0.2059(2) 0.1389(2) 0.0431(8) Uani 1 1 d .
H7A H 1.0181 -0.1777 0.0994 0.065 Uiso 1 1 calc R
H7B H 1.0593 -0.2584 0.1813 0.065 Uiso 1 1 calc R
H7C H 1.1833 -0.2508 0.1051 0.065 Uiso 1 1 calc R
C9 C 1.2024(3) -0.1365(3) 0.2491(2) 0.0421(8) Uani 1 1 d .
H9A H 1.2031 -0.0647 0.2783 0.063 Uiso 1 1 calc R
H9B H 1.2986 -0.1805 0.2163 0.063 Uiso 1 1 calc R
H9C H 1.1751 -0.1882 0.2928 0.063 Uiso 1 1 calc R
C10 C 0.9191(3) 0.0933(2) 0.24975(16) 0.0183(6) Uani 1 1 d .
C11 C 0.7951(3) 0.0616(2) 0.47014(17) 0.0276(6) Uani 1 1 d .
H32A H 0.8695 -0.0059 0.4336 0.033 Uiso 1 1 calc R
H32B H 0.8446 0.0969 0.5056 0.033 Uiso 1 1 calc R
C12 C 0.6942(3) 0.0131(3) 0.5315(2) 0.0421(8) Uani 1 1 d .
H6A H 0.7501 -0.0473 0.5681 0.063 Uiso 1 1 calc R
H6B H 0.6467 -0.0237 0.4968 0.063 Uiso 1 1 calc R
H6C H 0.6216 0.0793 0.5687 0.063 Uiso 1 1 calc R
C13 C 0.5255(3) 0.1704(2) 0.38002(18) 0.0304(7) Uani 1 1 d .
H11A H 0.5387 0.0859 0.3666 0.037 Uiso 1 1 calc R
H11B H 0.4547 0.1973 0.4347 0.037 Uiso 1 1 calc R
C14 C 0.4644(3) 0.2483(3) 0.3053(2) 0.0389(8) Uani 1 1 d .
H36A H 0.3728 0.2410 0.2991 0.058 Uiso 1 1 calc R
H36B H 0.5327 0.2210 0.2506 0.058 Uiso 1 1 calc R
H36C H 0.4488 0.3325 0.3186 0.058 Uiso 1 1 calc R
C15 C 0.6734(3) 0.3299(2) 0.43935(19) 0.0322(7) Uani 1 1 d .
H33A H 0.7683 0.3385 0.4340 0.039 Uiso 1 1 calc R
H33B H 0.6152 0.3907 0.4030 0.039 Uiso 1 1 calc R
C16 C 0.5985(4) 0.3540(3) 0.5349(2) 0.0447(8) Uani 1 1 d .
H34A H 0.5876 0.4350 0.5542 0.067 Uiso 1 1 calc R
H34B H 0.6566 0.2949 0.5713 0.067 Uiso 1 1 calc R
H34C H 0.5035 0.3474 0.5403 0.067 Uiso 1 1 calc R
C17 C 1.0367(3) 0.3287(2) 0.27884(16) 0.0205(6) Uani 1 1 d .
C18 C 1.0526(3) 0.2807(2) 0.36000(17) 0.0230(6) Uani 1 1 d .
C19 C 1.0970(3) 0.3297(2) 0.42434(17) 0.0267(6) Uani 1 1 d .
C20 C 1.1307(3) 0.4306(2) 0.40837(18) 0.0294(7) Uani 1 1 d .
C21 C 1.1159(3) 0.4828(2) 0.32972(18) 0.0276(6) Uani 1 1 d .
C22 C 1.0692(3) 0.4328(2) 0.26784(17) 0.0239(6) Uani 1 1 d .
C23 C 0.8294(3) 0.3426(2) 0.17929(16) 0.0200(6) Uani 1 1 d .
C24 C 0.7306(3) 0.4489(2) 0.21952(17) 0.0228(6) Uani 1 1 d .
C25 C 0.5945(3) 0.5037(2) 0.20041(19) 0.0304(7) Uani 1 1 d .
C26 C 0.5502(3) 0.4542(2) 0.13713(19) 0.0312(7) Uani 1 1 d .
C27 C 0.6433(3) 0.3482(2) 0.09484(18) 0.0286(7) Uani 1 1 d .
C28 C 0.7769(3) 0.2954(2) 0.11686(17) 0.0237(6) Uani 1 1 d .
C29 C 1.1195(3) 0.2553(2) 0.11275(16) 0.0212(6) Uani 1 1 d .
C30 C 1.1059(3) 0.3140(2) 0.03448(17) 0.0228(6) Uani 1 1 d .
C31 C 1.2195(3) 0.3015(2) -0.03219(17) 0.0257(6) Uani 1 1 d .
C32 C 1.3558(3) 0.2282(2) -0.02288(17) 0.0274(6) Uani 1 1 d .
C33 C 1.3763(3) 0.1657(2) 0.05233(18) 0.0266(6) Uani 1 1 d .
C34 C 1.2605(3) 0.1805(2) 0.11675(17) 0.0225(6) Uani 1 1 d .

loop_
_atom_site_aniso_label
_atom_site_aniso_U_11
_atom_site_aniso_U_22
_atom_site_aniso_U_33
_atom_site_aniso_U_23
_atom_site_aniso_U_13
_atom_site_aniso_U_12
Si1 0.0206(4) 0.0210(4) 0.0240(4) -0.0006(3) 0.0011(3) -0.0071(3)
O1 0.0157(10) 0.0190(8) 0.0239(10) 0.0013(7) 0.0004(8) -0.0040(8)
O2 0.0167(10) 0.0192(8) 0.0269(10) 0.0038(7) -0.0012(8) -0.0073(8)
B1 0.0204(17) 0.0184(14) 0.0246(17) 0.0060(12) -0.0060(13) -0.0087(12)
N1 0.0184(12) 0.0169(10) 0.0215(12) 0.0002(9) -0.0012(9) -0.0066(9)
F1 0.0379(10) 0.0371(8) 0.0271(9) 0.0140(7) -0.0108(7) -0.0215(7)
F2 0.0556(12) 0.0556(11) 0.0226(9) 0.0090(8) -0.0139(8) -0.0234(9)
F3 0.0490(12) 0.0508(10) 0.0374(11) -0.0087(8) -0.0150(9) -0.0213(9)
F4 0.0518(11) 0.0302(9) 0.0522(11) 0.0014(8) -0.0168(9) -0.0242(8)
F5 0.0483(11) 0.0291(8) 0.0322(10) 0.0132(7) -0.0162(8) -0.0198(8)
F6 0.0274(9) 0.0259(8) 0.0373(10) -0.0049(7) -0.0069(7) -0.0066(7)
F7 0.0271(10) 0.0310(9) 0.0627(12) -0.0041(8) -0.0054(8) 0.0014(7)
F8 0.0249(10) 0.0561(11) 0.0737(14) 0.0108(10) -0.0241(9) -0.0068(8)
F9 0.0393(11) 0.0569(11) 0.0423(11) -0.0007(9) -0.0192(8) -0.0237(9)
F10 0.0349(10) 0.0327(8) 0.0318(9) -0.0054(7) -0.0090(7) -0.0107(7)
F11 0.0269(9) 0.0314(8) 0.0295(9) 0.0116(7) -0.0052(7) -0.0069(7)
F12 0.0439(11) 0.0500(10) 0.0225(9) 0.0133(8) -0.0007(7) -0.0205(8)
F13 0.0309(10) 0.0613(11) 0.0253(9) -0.0044(8) 0.0056(7) -0.0235(8)
F14 0.0164(9) 0.0476(10) 0.0393(10) 0.0008(8) -0.0016(7) -0.0070(7)
F15 0.0235(9) 0.0400(9) 0.0294(9) 0.0116(7) -0.0066(7) -0.0098(7)
C1 0.0231(15) 0.0187(12) 0.0197(14) -0.0006(11) -0.0015(11) -0.0086(11)
C2 0.0261(16) 0.0230(13) 0.0243(15) 0.0001(11) -0.0037(12) -0.0100(12)
C3 0.045(2) 0.0311(15) 0.0292(17) 0.0013(13) -0.0025(14) -0.0232(14)
C4 0.0341(18) 0.0352(16) 0.0374(18) -0.0057(14) -0.0023(14) -0.0228(14)
C5 0.0304(18) 0.0311(15) 0.0422(19) -0.0053(13) -0.0120(14) -0.0113(13)
C6 0.0301(17) 0.0229(13) 0.0275(16) 0.0027(12) -0.0089(13) -0.0100(12)
C7 0.0233(16) 0.0220(13) 0.0314(17) 0.0006(12) 0.0066(13) -0.0034(12)
C8 0.050(2) 0.0312(16) 0.0380(19) -0.0100(14) 0.0102(15) -0.0090(15)
C9 0.0250(18) 0.0345(16) 0.059(2) 0.0053(15) -0.0075(15) -0.0009(14)
C10 0.0169(15) 0.0215(13) 0.0159(14) 0.0047(11) -0.0035(11) -0.0057(12)
C11 0.0307(17) 0.0271(14) 0.0244(16) -0.0013(12) -0.0046(12) -0.0099(12)
C12 0.045(2) 0.0441(18) 0.0365(19) 0.0139(15) -0.0047(15) -0.0163(15)
C13 0.0220(16) 0.0332(15) 0.0327(17) -0.0005(13) 0.0050(13) -0.0100(13)
C14 0.0216(17) 0.0487(18) 0.044(2) 0.0032(15) -0.0052(14) -0.0105(14)
C15 0.0261(17) 0.0256(14) 0.0398(18) -0.0053(13) 0.0022(13) -0.0064(12)
C16 0.055(2) 0.0328(16) 0.0375(19) -0.0083(14) 0.0018(16) -0.0097(15)
C17 0.0142(14) 0.0221(13) 0.0234(15) 0.0023(11) -0.0026(11) -0.0046(11)
C18 0.0174(15) 0.0242(13) 0.0276(16) 0.0050(12) -0.0008(12) -0.0091(11)
C19 0.0251(16) 0.0347(15) 0.0174(15) 0.0029(12) -0.0055(12) -0.0063(12)
C20 0.0246(16) 0.0350(15) 0.0289(17) -0.0109(13) -0.0062(13) -0.0098(13)
C21 0.0258(16) 0.0222(13) 0.0359(18) -0.0008(12) -0.0045(13) -0.0100(12)
C22 0.0205(15) 0.0240(13) 0.0247(16) 0.0055(12) -0.0045(12) -0.0048(11)
C23 0.0197(15) 0.0235(13) 0.0197(15) 0.0082(11) -0.0029(11) -0.0119(11)
C24 0.0232(16) 0.0207(13) 0.0273(16) 0.0047(11) -0.0053(12) -0.0108(12)
C25 0.0231(17) 0.0221(14) 0.0408(18) 0.0073(13) -0.0020(13) -0.0039(13)
C26 0.0204(17) 0.0353(16) 0.0410(18) 0.0141(14) -0.0120(14) -0.0112(13)
C27 0.0255(17) 0.0386(16) 0.0307(17) 0.0099(13) -0.0117(13) -0.0198(14)
C28 0.0263(16) 0.0256(14) 0.0205(15) 0.0049(11) -0.0037(12) -0.0113(12)
C29 0.0230(15) 0.0208(13) 0.0238(15) 0.0011(11) -0.0035(12) -0.0130(11)
C30 0.0214(16) 0.0233(13) 0.0252(16) 0.0026(11) -0.0035(12) -0.0101(12)
C31 0.0325(18) 0.0303(14) 0.0190(15) 0.0047(12) -0.0059(13) -0.0165(13)
C32 0.0259(17) 0.0407(16) 0.0194(16) -0.0040(13) 0.0064(12) -0.0209(14)
C33 0.0182(16) 0.0302(14) 0.0323(17) -0.0015(12) -0.0051(13) -0.0093(12)
C34 0.0230(16) 0.0277(14) 0.0211(15) 0.0060(11) -0.0042(12) -0.0141(12)

loop_
_atom_type_symbol
_atom_type_description
_atom_type_scat_dispersion_real
_atom_type_scat_dispersion_imag
_atom_type_scat_source
C C 0.0033 0.0016 'International Tables Vol C Tables 4.2.6.8 and 6.1.1.4'
H H 0.0000 0.0000 'International Tables Vol C Tables 4.2.6.8 and 6.1.1.4'
B B 0.0013 0.0007 'International Tables Vol C Tables 4.2.6.8 and 6.1.1.4'
N N 0.0061 0.0033 'International Tables Vol C Tables 4.2.6.8 and 6.1.1.4'
O O 0.0106 0.0060 'International Tables Vol C Tables 4.2.6.8 and 6.1.1.4'
F F 0.0171 0.0103 'International Tables Vol C Tables 4.2.6.8 and 6.1.1.4'
Si Si 0.0817 0.0704 'International Tables Vol C Tables 4.2.6.8 and 6.1.1.4'

loop_
_geom_angle_atom_site_label_1
_geom_angle_atom_site_label_2
_geom_angle_atom_site_label_3
_geom_angle
O1 Si1 C13 103.97(11)
O1 Si1 C15 105.93(11)
C13 Si1 C15 110.42(13)
O1 Si1 C11 111.29(11)
C13 Si1 C11 114.53(12)
C15 Si1 C11 110.22(13)
C10 O1 Si1 140.47(16)
C10 O2 B1 129.75(19)
O2 B1 C29 101.46(19)
O2 B1 C23 108.65(19)
C29 B1 C23 114.6(2)
O2 B1 C17 109.11(19)
C29 B1 C17 107.6(2)
C23 B1 C17 114.6(2)
C10 N1 C1 120.2(2)
C10 N1 C7 119.2(2)
C1 N1 C7 119.95(18)
C2 C1 C6 120.9(2)
C2 C1 N1 120.6(2)
C6 C1 N1 118.4(2)
C1 C2 C3 119.6(2)
C4 C3 C2 119.8(3)
C5 C4 C3 120.3(3)
C4 C5 C6 120.1(3)
C1 C6 C5 119.2(2)
N1 C7 C8 111.6(2)
N1 C7 C9 109.6(2)
C8 C7 C9 112.4(2)
O2 C10 O1 120.7(2)
O2 C10 N1 118.1(2)
O1 C10 N1 121.2(2)
C12 C11 Si1 112.76(19)
C14 C13 Si1 113.21(18)
C16 C15 Si1 112.24(19)
C18 C17 C22 113.5(2)
C18 C17 B1 126.5(2)
C22 C17 B1 119.9(2)
F1 C18 C19 115.1(2)
F1 C18 C17 121.0(2)
C19 C18 C17 123.9(2)
F2 C19 C20 119.8(2)
F2 C19 C18 120.7(2)
C20 C19 C18 119.5(2)
F3 C20 C21 120.7(2)
F3 C20 C19 120.0(2)
C21 C20 C19 119.3(2)
F4 C21 C20 119.5(2)
F4 C21 C22 120.8(2)
C20 C21 C22 119.6(2)
F5 C22 C21 117.0(2)
F5 C22 C17 118.9(2)
C21 C22 C17 124.1(2)
C24 C23 C28 113.1(2)
C24 C23 B1 127.5(2)
C28 C23 B1 119.4(2)
F6 C24 C25 115.3(2)
F6 C24 C23 120.6(2)
C25 C24 C23 124.1(2)
F7 C25 C26 119.4(2)
F7 C25 C24 120.5(3)
C26 C25 C24 120.1(2)
F8 C26 C25 120.8(3)
F8 C26 C27 120.5(3)
C25 C26 C27 118.7(2)
F9 C27 C28 121.0(2)
F9 C27 C26 119.6(2)
C28 C27 C26 119.4(2)
F10 C28 C27 116.7(2)
F10 C28 C23 118.7(2)
C27 C28 C23 124.6(2)
C30 C29 C34 113.1(2)
C30 C29 B1 127.3(2)
C34 C29 B1 119.5(2)
F11 C30 C31 115.6(2)
F11 C30 C29 120.4(2)
C31 C30 C29 123.9(2)
F12 C31 C32 119.6(2)
F12 C31 C30 120.7(2)
C32 C31 C30 119.7(2)
F13 C32 C31 120.5(2)
F13 C32 C33 120.2(2)
C31 C32 C33 119.3(2)
F14 C33 C34 120.8(2)
F14 C33 C32 120.1(2)
C34 C33 C32 119.0(2)
F15 C34 C33 116.0(2)
F15 C34 C29 119.1(2)
C33 C34 C29 124.9(2)

loop_
_geom_bond_atom_site_label_1
_geom_bond_atom_site_label_2
_geom_bond_distance
Si1 O1 1.7060(18)
Si1 C13 1.848(3)
Si1 C15 1.855(3)
Si1 C11 1.862(3)
O1 C10 1.304(3)
O2 C10 1.271(3)
O2 B1 1.557(3)
B1 C29 1.634(4)
B1 C23 1.641(4)
B1 C17 1.641(4)
N1 C10 1.327(3)
N1 C1 1.453(3)
N1 C7 1.508(3)
F1 C18 1.359(3)
F2 C19 1.348(3)
F3 C20 1.349(3)
F4 C21 1.350(3)
F5 C22 1.351(3)
F6 C24 1.357(3)
F7 C25 1.351(3)
F8 C26 1.346(3)
F9 C27 1.348(3)
F10 C28 1.358(3)
F11 C30 1.349(3)
F12 C31 1.344(3)
F13 C32 1.349(3)
F14 C33 1.351(3)
F15 C34 1.363(3)
C1 C2 1.374(3)
C1 C6 1.384(4)
C2 C3 1.385(4)
C3 C4 1.384(4)
C4 C5 1.375(4)
C5 C6 1.386(4)
C7 C8 1.511(4)
C7 C9 1.519(4)
C11 C12 1.534(4)
C13 C14 1.542(4)
C15 C16 1.532(4)
C17 C18 1.384(3)
C17 C22 1.393(3)
C18 C19 1.380(4)
C19 C20 1.369(4)
C20 C21 1.366(4)
C21 C22 1.370(4)
C23 C24 1.384(3)
C23 C28 1.396(3)
C24 C25 1.376(4)
C25 C26 1.369(4)
C26 C27 1.376(4)
C27 C28 1.369(4)
C29 C30 1.393(3)
C29 C34 1.396(3)
C30 C31 1.378(4)
C31 C32 1.372(4)
C32 C33 1.378(4)
C33 C34 1.368(4)
